data_7051784
loop_
_publ_author_name
'Strasser, Christoph E.'
'Gabrielli, William F.'
'Esterhuysen, Catharine'
'Schuster, Oliver B.'
'Nogai, Stefan D.'
'Cronje, Stephanie'
'Raubenheimer, Helgard G.'

_publ_section_title
;
 Preparation of tris(azolyl)phosphine gold(i) complexes: digold(i)
 coordination and variation in solid state intermolecular interactions
;
_journal_issue 1
_journal_name_full 'New Journal of Chemistry'
_journal_page_first 138
_journal_paper_doi 10.1039/b709896k
_journal_volume 32
_journal_year 2008
_chemical_formula_moiety 'C9 H6 Au Cl N3 P S3'
_chemical_formula_sum 'C9 H6 Au Cl N3 P S3'
_chemical_formula_weight 515.73
_chemical_name_common 'tris(thiazol-2-yl)phosphanegold(I) chloride'
_chemical_name_systematic chlorido[tris(thiazol-2-yl)phosphane]gold(I)
_space_group_IT_number 2
_symmetry_cell_setting triclinic
_symmetry_Int_Tables_number 2
_symmetry_space_group_name_Hall '-P 1'
_symmetry_space_group_name_H-M 'P -1'
_atom_sites_solution_hydrogens geom
_atom_sites_solution_primary direct
_atom_sites_solution_secondary difmap
_audit_creation_method SHELXL-97
_cell_angle_alpha 90.821(3)
_cell_angle_beta 97.446(3)
_cell_angle_gamma 106.515(3)
_cell_formula_units_Z 2
_cell_length_a 8.6111(15)
_cell_length_b 8.7006(15)
_cell_length_c 9.5117(17)
_cell_measurement_reflns_used 5845
_cell_measurement_temperature 100(2)
_cell_measurement_theta_max 28.277
_cell_measurement_theta_min 2.163
_cell_volume 676.5(2)
_computing_cell_refinement 'SAINT (Bruker, 2003)'
_computing_data_collection 'SMART (Bruker, 2002)'
_computing_data_reduction SAINT
_computing_molecular_graphics 'X-Seed (Barbour, 2001)'
_computing_publication_material X-Seed
_computing_structure_refinement 'SHELXL-97 (Sheldrick, 1997)'
_computing_structure_solution 'SHELXS (Sheldrick, 1990)'
_diffrn_ambient_temperature 100(2)
_diffrn_measured_fraction_theta_full 0.995
_diffrn_measured_fraction_theta_max 0.941
_diffrn_measurement_device_type 'Bruker APEX CCD area detector'
_diffrn_measurement_method \w-scans
_diffrn_radiation_monochromator graphite
_diffrn_radiation_source 'fine-focus sealed tube'
_diffrn_radiation_type MoK\a
_diffrn_radiation_wavelength 0.71073
_diffrn_reflns_av_R_equivalents 0.0281
_diffrn_reflns_av_sigmaI/netI 0.0330
_diffrn_reflns_limit_h_max 11
_diffrn_reflns_limit_h_min -11
_diffrn_reflns_limit_k_max 11
_diffrn_reflns_limit_k_min -11
_diffrn_reflns_limit_l_max 12
_diffrn_reflns_limit_l_min -12
_diffrn_reflns_number 7937
_diffrn_reflns_theta_full 26.00
_diffrn_reflns_theta_max 28.28
_diffrn_reflns_theta_min 2.16
_diffrn_standards_number 0
_exptl_absorpt_coefficient_mu 11.634
_exptl_absorpt_correction_T_max 0.196
_exptl_absorpt_correction_T_min 0.091
_exptl_absorpt_correction_type multi-scan
_exptl_absorpt_process_details 'SADABS (Bruker, 2002)'
_exptl_crystal_colour colourless
_exptl_crystal_density_diffrn 2.532
_exptl_crystal_density_method 'not measured'
_exptl_crystal_description block
_exptl_crystal_F_000 480
_exptl_crystal_size_max 0.33
_exptl_crystal_size_mid 0.15
_exptl_crystal_size_min 0.14
_refine_diff_density_max 1.293
_refine_diff_density_min -1.119
_refine_diff_density_rms 0.133
_refine_ls_extinction_method none
_refine_ls_goodness_of_fit_ref 1.054
_refine_ls_hydrogen_treatment constr
_refine_ls_matrix_type full
_refine_ls_number_parameters 163
_refine_ls_number_reflns 3162
_refine_ls_number_restraints 0
_refine_ls_restrained_S_all 1.054
_refine_ls_R_factor_all 0.0195
_refine_ls_R_factor_gt 0.0187
_refine_ls_shift/su_max 0.000
_refine_ls_shift/su_mean 0.000
_refine_ls_structure_factor_coef Fsqd
_refine_ls_weighting_details 'calc w=1/[\s^2^(Fo^2^)+(0.0145P)^2^+0.5242P] where P=(Fo^2^+2Fc^2^)/3'
_refine_ls_weighting_scheme calc
_refine_ls_wR_factor_gt 0.0439
_refine_ls_wR_factor_ref 0.0442
_reflns_number_gt 3073
_reflns_number_total 3162
_reflns_threshold_expression >2sigma(I)
_cod_data_source_file b709896k.txt
_cod_data_source_block Compound2b(iii)
_cod_database_code 7051784

loop_
_symmetry_equiv_pos_as_xyz
'x, y, z'
'-x, -y, -z'

loop_
_atom_site_label
_atom_site_type_symbol
_atom_site_fract_x
_atom_site_fract_y
_atom_site_fract_z
_atom_site_U_iso_or_equiv
_atom_site_adp_type
_atom_site_occupancy
_atom_site_symmetry_multiplicity
_atom_site_calc_flag
_atom_site_refinement_flags
_atom_site_disorder_assembly
_atom_site_disorder_group
Au1 Au 0.441517(13) 1.019446(13) 0.193160(11) 0.01345(5) Uani 1 1 d . . .
P1 P 0.26880(10) 0.82241(10) 0.28682(9) 0.01298(16) Uani 1 1 d . . .
Cl1 Cl 0.60757(10) 1.22345(10) 0.08459(9) 0.02200(17) Uani 1 1 d . . .
S21 S -0.06256(10) 0.56491(10) 0.16481(9) 0.02102(17) Uani 1 1 d . . .
S11 S 0.51483(10) 0.62893(10) 0.27161(9) 0.02017(17) Uani 1 1 d . . .
S31 S 0.11503(12) 0.72257(10) 0.56219(9) 0.02567(19) Uani 1 1 d . . .
C31 C 0.2152(4) 0.8669(4) 0.4575(3) 0.0138(6) Uani 1 1 d . . .
N11 N 0.2373(3) 0.5102(3) 0.3554(3) 0.0203(6) Uani 1 1 d . . .
C11 C 0.3299(4) 0.6413(4) 0.3102(3) 0.0146(6) Uani 1 1 d . . .
C13 C 0.3164(4) 0.3933(4) 0.3612(4) 0.0218(7) Uani 1 1 d . . .
H13 H 0.2682 0.2890 0.3914 0.026 Uiso 1 1 calc R . .
N31 N 0.2355(3) 1.0156(3) 0.5024(3) 0.0204(6) Uani 1 1 d . . .
C22 C -0.1944(4) 0.6299(4) 0.0470(3) 0.0190(7) Uani 1 1 d . . .
H22 H -0.2986 0.5651 0.0039 0.023 Uiso 1 1 calc R . .
C21 C 0.0734(4) 0.7544(4) 0.1743(3) 0.0149(6) Uani 1 1 d . . .
N21 N 0.0222(3) 0.8578(3) 0.0966(3) 0.0213(6) Uani 1 1 d . . .
C23 C -0.1297(4) 0.7863(4) 0.0240(4) 0.0217(7) Uani 1 1 d . . .
H23 H -0.1860 0.8430 -0.0386 0.026 Uiso 1 1 calc R . .
C32 C 0.0997(4) 0.8717(5) 0.6729(4) 0.0241(7) Uani 1 1 d . . .
H32 H 0.0497 0.8548 0.7569 0.029 Uiso 1 1 calc R . .
C12 C 0.4662(4) 0.4358(4) 0.3214(4) 0.0217(7) Uani 1 1 d . . .
H12 H 0.5352 0.3679 0.3212 0.026 Uiso 1 1 calc R . .
C33 C 0.1681(4) 1.0163(4) 0.6251(4) 0.0207(7) Uani 1 1 d . . .
H33 H 0.1697 1.1132 0.6733 0.025 Uiso 1 1 calc R . .

loop_
_atom_site_aniso_label
_atom_site_aniso_U_11
_atom_site_aniso_U_22
_atom_site_aniso_U_33
_atom_site_aniso_U_23
_atom_site_aniso_U_13
_atom_site_aniso_U_12
Au1 0.01406(7) 0.01030(7) 0.01453(7) 0.00299(5) 0.00304(4) 0.00061(5)
P1 0.0137(4) 0.0100(4) 0.0147(4) 0.0039(3) 0.0024(3) 0.0023(3)
Cl1 0.0266(4) 0.0151(4) 0.0196(4) 0.0026(3) 0.0084(3) -0.0039(3)
S21 0.0197(4) 0.0136(4) 0.0243(4) 0.0065(3) -0.0026(3) -0.0016(3)
S11 0.0173(4) 0.0207(4) 0.0240(4) 0.0008(3) 0.0041(3) 0.0073(3)
S31 0.0392(5) 0.0165(4) 0.0211(4) 0.0060(3) 0.0143(4) 0.0031(4)
C31 0.0112(14) 0.0145(15) 0.0148(14) 0.0032(12) 0.0019(11) 0.0022(12)
N11 0.0200(14) 0.0141(14) 0.0268(15) 0.0064(11) 0.0037(12) 0.0046(11)
C11 0.0139(14) 0.0136(15) 0.0159(15) 0.0021(12) 0.0008(12) 0.0039(12)
C13 0.0293(18) 0.0096(15) 0.0239(17) 0.0014(13) -0.0032(14) 0.0048(14)
N31 0.0198(14) 0.0157(14) 0.0261(15) 0.0020(12) 0.0067(12) 0.0043(12)
C22 0.0145(15) 0.0220(17) 0.0165(15) 0.0015(13) -0.0002(12) -0.0003(13)
C21 0.0134(14) 0.0132(15) 0.0162(15) 0.0016(12) 0.0028(12) 0.0005(12)
N21 0.0188(14) 0.0172(14) 0.0268(15) 0.0078(12) 0.0004(12) 0.0045(12)
C23 0.0175(16) 0.0214(18) 0.0249(17) 0.0067(14) -0.0019(13) 0.0057(14)
C32 0.0262(18) 0.030(2) 0.0158(16) -0.0006(14) 0.0066(14) 0.0056(16)
C12 0.0283(18) 0.0183(17) 0.0204(16) -0.0042(13) -0.0040(14) 0.0131(15)
C33 0.0183(16) 0.0198(17) 0.0231(17) -0.0018(14) 0.0038(13) 0.0038(14)

loop_
_atom_type_symbol
_atom_type_description
_atom_type_scat_dispersion_real
_atom_type_scat_dispersion_imag
_atom_type_scat_source
C C 0.0033 0.0016 'International Tables Vol C Tables 4.2.6.8 and 6.1.1.4'
H H 0.0000 0.0000 'International Tables Vol C Tables 4.2.6.8 and 6.1.1.4'
N N 0.0061 0.0033 'International Tables Vol C Tables 4.2.6.8 and 6.1.1.4'
P P 0.1023 0.0942 'International Tables Vol C Tables 4.2.6.8 and 6.1.1.4'
S S 0.1246 0.1234 'International Tables Vol C Tables 4.2.6.8 and 6.1.1.4'
Cl Cl 0.1484 0.1585 'International Tables Vol C Tables 4.2.6.8 and 6.1.1.4'
Au Au -2.0133 8.8022 'International Tables Vol C Tables 4.2.6.8 and 6.1.1.4'

loop_
_geom_angle_atom_site_label_1
_geom_angle_atom_site_label_2
_geom_angle_atom_site_label_3
_geom_angle
_geom_angle_site_symmetry_1
_geom_angle_site_symmetry_3
_geom_angle_publ_flag
P1 Au1 Cl1 176.36(3) . . ?
P1 Au1 Cl1 87.61(3) . 2_675 ?
Cl1 Au1 Cl1 90.66(3) . 2_675 ?
C11 P1 C21 103.38(15) . . ?
C11 P1 C31 104.52(14) . . ?
C21 P1 C31 103.64(14) . . ?
C11 P1 Au1 115.46(11) . . ?
C21 P1 Au1 111.45(11) . . ?
C31 P1 Au1 116.89(11) . . ?
Au1 Cl1 S21 140.83(4) . 1_665 ?
C22 S21 C21 88.94(16) . . ?
C12 S11 C11 89.27(16) . . ?
C32 S31 C31 88.81(17) . . ?
N31 C31 S31 115.1(2) . . ?
N31 C31 P1 120.9(2) . . ?
S31 C31 P1 123.62(18) . . ?
C11 N11 C13 109.8(3) . . ?
N11 C11 S11 114.9(2) . . ?
N11 C11 P1 123.3(2) . . ?
S11 C11 P1 121.75(18) . . ?
C12 C13 N11 115.7(3) . . ?
C12 C13 H13 122.1 . . ?
N11 C13 H13 122.1 . . ?
C31 N31 C33 109.6(3) . . ?
C23 C22 S21 110.4(2) . . ?
C23 C22 H22 124.8 . . ?
S21 C22 H22 124.8 . . ?
N21 C21 S21 114.7(2) . . ?
N21 C21 P1 118.8(2) . . ?
S21 C21 P1 126.36(19) . . ?
C21 N21 C23 110.4(3) . . ?
C22 C23 N21 115.6(3) . . ?
C22 C23 H23 122.2 . . ?
N21 C23 H23 122.2 . . ?
C33 C32 S31 110.7(3) . . ?
C33 C32 H32 124.7 . . ?
S31 C32 H32 124.7 . . ?
C13 C12 S11 110.3(3) . . ?
C13 C12 H12 124.9 . . ?
S11 C12 H12 124.9 . . ?
C32 C33 N31 115.9(3) . . ?
C32 C33 H33 122.0 . . ?
N31 C33 H33 122.0 . . ?

loop_
_geom_bond_atom_site_label_1
_geom_bond_atom_site_label_2
_geom_bond_distance
_geom_bond_site_symmetry_2
_geom_bond_publ_flag
Au1 P1 2.2096(8) . ?
Au1 Cl1 2.2921(8) . ?
Au1 Cl1 3.2660(9) 2_675 ?
P1 C11 1.805(3) . ?
P1 C21 1.810(3) . ?
P1 C31 1.810(3) . ?
Cl1 S21 3.4717(12) 1_665 ?
S21 C22 1.708(3) . ?
S21 C21 1.723(3) . ?
S11 C12 1.702(4) . ?
S11 C11 1.712(3) . ?
S31 C32 1.704(4) . ?
S31 C31 1.719(3) . ?
C31 N31 1.312(4) . ?
N11 C11 1.307(4) . ?
N11 C13 1.374(4) . ?
C13 C12 1.343(5) . ?
C13 H13 0.9500 . ?
N31 C33 1.369(4) . ?
C22 C23 1.349(5) . ?
C22 H22 0.9500 . ?
C21 N21 1.308(4) . ?
N21 C23 1.366(4) . ?
C23 H23 0.9500 . ?
C32 C33 1.342(5) . ?
C32 H32 0.9500 . ?
C12 H12 0.9500 . ?
C33 H33 0.9500 . ?

loop_
_geom_torsion_atom_site_label_1
_geom_torsion_atom_site_label_2
_geom_torsion_atom_site_label_3
_geom_torsion_atom_site_label_4
_geom_torsion
_geom_torsion_site_symmetry_1
_geom_torsion_site_symmetry_2
_geom_torsion_site_symmetry_3
_geom_torsion_site_symmetry_4
_geom_torsion_publ_flag
Cl1 Au1 Cl1 S21 -149.67(7) 2_675 . . 1_665 ?
C32 S31 C31 N31 0.0(3) . . . . ?
C32 S31 C31 P1 -172.9(2) . . . . ?
C11 P1 C31 N31 149.2(3) . . . . ?
C21 P1 C31 N31 -102.9(3) . . . . ?
Au1 P1 C31 N31 20.2(3) . . . . ?
C11 P1 C31 S31 -38.3(2) . . . . ?
C21 P1 C31 S31 69.7(2) . . . . ?
Au1 P1 C31 S31 -167.32(14) . . . . ?
C13 N11 C11 S11 0.4(4) . . . . ?
C13 N11 C11 P1 179.6(2) . . . . ?
C12 S11 C11 N11 -0.7(3) . . . . ?
C12 S11 C11 P1 -179.9(2) . . . . ?
C21 P1 C11 N11 -53.5(3) . . . . ?
C31 P1 C11 N11 54.7(3) . . . . ?
Au1 P1 C11 N11 -175.4(2) . . . . ?
C21 P1 C11 S11 125.6(2) . . . . ?
C31 P1 C11 S11 -126.2(2) . . . . ?
Au1 P1 C11 S11 3.7(2) . . . . ?
C11 N11 C13 C12 0.2(4) . . . . ?
S31 C31 N31 C33 -0.4(3) . . . . ?
P1 C31 N31 C33 172.8(2) . . . . ?
C21 S21 C22 C23 -0.5(3) . . . . ?
C22 S21 C21 N21 0.8(3) . . . . ?
C22 S21 C21 P1 177.0(2) . . . . ?
C11 P1 C21 N21 -156.1(3) . . . . ?
C31 P1 C21 N21 95.1(3) . . . . ?
Au1 P1 C21 N21 -31.4(3) . . . . ?
C11 P1 C21 S21 27.9(3) . . . . ?
C31 P1 C21 S21 -80.9(2) . . . . ?
Au1 P1 C21 S21 152.52(17) . . . . ?
S21 C21 N21 C23 -0.9(4) . . . . ?
P1 C21 N21 C23 -177.4(2) . . . . ?
S21 C22 C23 N21 0.1(4) . . . . ?
C21 N21 C23 C22 0.6(4) . . . . ?
C31 S31 C32 C33 0.3(3) . . . . ?
N11 C13 C12 S11 -0.8(4) . . . . ?
C11 S11 C12 C13 0.8(3) . . . . ?
S31 C32 C33 N31 -0.6(4) . . . . ?
C31 N31 C33 C32 0.6(4) . . . . ?
